data_7119108
loop_
_publ_author_name
'Nasiri, Amir H.'
'Saxena, Krishna'
'Bats, Jan W.'
'Nasiri, Hamid R.'
'Schwalbe, Harald'

_publ_section_title
;
 Biophysical investigation and conformational analysis of p38\a kinase
 inhibitor doramapimod and its analogues
;
_journal_issue 7
_journal_name_full 'Med. Chem. Commun.'
_journal_page_first 1421
_journal_paper_doi 10.1039/C6MD00262E
_journal_volume 7
_journal_year 2016
_chemical_formula_moiety 'C20 H21 Cl N4 O, C H4 O'
_chemical_formula_sum 'C21 H25 Cl N4 O2'
_chemical_formula_weight 400.90
_chemical_name_systematic 1-(5-tert-Butyl-2-methyl-2H-pyrazol-3-yl)-3-(4-chlorophenyl)urea
_space_group_IT_number 14
_symmetry_cell_setting monoclinic
_symmetry_space_group_name_Hall '-P 2ybc'
_symmetry_space_group_name_H-M 'P 1 21/c 1'
_atom_sites_solution_hydrogens geom
_atom_sites_solution_primary direct
_atom_sites_solution_secondary difmap
_audit_creation_method SHELXL-97
_audit_update_record
;
2016-04-14 deposited with the CCDC.
2016-05-25 downloaded from the CCDC.
;
_cell_angle_alpha 90.00
_cell_angle_beta 97.917(9)
_cell_angle_gamma 90.00
_cell_formula_units_Z 4
_cell_length_a 13.2894(15)
_cell_length_b 16.911(3)
_cell_length_c 9.2595(12)
_cell_measurement_reflns_used 199
_cell_measurement_temperature 161(2)
_cell_measurement_theta_max 23
_cell_measurement_theta_min 3
_cell_volume 2061.1(5)
_computing_cell_refinement 'SMART (Siemens, 1995)'
_computing_data_collection 'SMART (Siemens, 1995)'
_computing_data_reduction 'SAINT (Siemens, 1995)'
_computing_publication_material 'SHELXL-97 (Sheldrick, 2008)'
_computing_structure_refinement 'SHELXL-97 (Sheldrick, 2008)'
_computing_structure_solution 'SHELXS-97 (Sheldrick, 2008)'
_diffrn_ambient_temperature 161(2)
_diffrn_measured_fraction_theta_full 0.992
_diffrn_measured_fraction_theta_max 0.992
_diffrn_measurement_device_type Siemens_SMART_1K_CCD
_diffrn_measurement_method \w
_diffrn_radiation_monochromator graphite
_diffrn_radiation_source 'normal-focus sealed tube'
_diffrn_radiation_type MoK\a
_diffrn_radiation_wavelength 0.71073
_diffrn_reflns_av_R_equivalents 0.0461
_diffrn_reflns_av_sigmaI/netI 0.0371
_diffrn_reflns_limit_h_max 18
_diffrn_reflns_limit_h_min -18
_diffrn_reflns_limit_k_max 24
_diffrn_reflns_limit_k_min -24
_diffrn_reflns_limit_l_max 13
_diffrn_reflns_limit_l_min -13
_diffrn_reflns_number 34134
_diffrn_reflns_theta_full 30.50
_diffrn_reflns_theta_max 30.50
_diffrn_reflns_theta_min 1.55
_diffrn_standards_decay_% 0.0
_diffrn_standards_interval_time 1200
_diffrn_standards_number 369
_exptl_absorpt_coefficient_mu 0.209
_exptl_absorpt_correction_T_max 0.980
_exptl_absorpt_correction_T_min 0.906
_exptl_absorpt_correction_type numerical
_exptl_absorpt_process_details 'SHELXTL (Sheldrick, 2008)'
_exptl_crystal_colour colorless
_exptl_crystal_density_diffrn 1.292
_exptl_crystal_density_method 'not measured'
_exptl_crystal_description rod
_exptl_crystal_F_000 848
_exptl_crystal_size_max 0.55
_exptl_crystal_size_mid 0.26
_exptl_crystal_size_min 0.10
_refine_diff_density_max 0.290
_refine_diff_density_min -0.294
_refine_diff_density_rms 0.049
_refine_ls_extinction_method none
_refine_ls_goodness_of_fit_ref 1.028
_refine_ls_hydrogen_treatment mixed
_refine_ls_matrix_type full
_refine_ls_number_parameters 273
_refine_ls_number_reflns 6244
_refine_ls_number_restraints 0
_refine_ls_restrained_S_all 1.028
_refine_ls_R_factor_all 0.0703
_refine_ls_R_factor_gt 0.0420
_refine_ls_shift/su_max 0.001
_refine_ls_shift/su_mean 0.000
_refine_ls_structure_factor_coef Fsqd
_refine_ls_weighting_details 'calc w=1/[\s^2^(Fo^2^)+(0.04P)^2^+0.8P] where P=(Fo^2^+2Fc^2^)/3'
_refine_ls_weighting_scheme calc
_refine_ls_wR_factor_gt 0.0908
_refine_ls_wR_factor_ref 0.1027
_reflns_d_resolution_high 0.7002
_reflns_number_gt 4556
_reflns_number_total 6244
_reflns_threshold_expression I>2sigma(I)
_cod_data_source_file c6md00262e1.cif
_cod_data_source_block compound-3-MeOH-solvate
_cod_original_sg_symbol_H-M 'P 21/c'
_cod_database_code 7119108
_shelx_title ' trans in P2(1)/c'
_shelx_f_calc_maximum 166.25

loop_
_symmetry_equiv_pos_as_xyz
'x, y, z'
'-x, y+1/2, -z+1/2'
'-x, -y, -z'
'x, -y-1/2, z-1/2'

loop_
_atom_site_label
_atom_site_type_symbol
_atom_site_fract_x
_atom_site_fract_y
_atom_site_fract_z
_atom_site_U_iso_or_equiv
_atom_site_adp_type
_atom_site_occupancy
_atom_site_symmetry_multiplicity
_atom_site_calc_flag
_atom_site_refinement_flags
Cl Cl 0.54400(3) 0.44605(2) 0.67300(5) 0.03594(10) Uani 1 1 d .
O1 O 0.07962(7) 0.26475(6) 0.67688(9) 0.0235(2) Uani 1 1 d .
N4 N 0.15885(8) 0.27828(7) 0.47320(12) 0.0205(2) Uani 1 1 d .
N1 N -0.12901(8) 0.12935(6) 0.44278(11) 0.0202(2) Uani 1 1 d .
N3 N -0.00201(8) 0.23002(7) 0.45221(12) 0.0233(2) Uani 1 1 d .
N2 N -0.21659(8) 0.11105(6) 0.49843(12) 0.0214(2) Uani 1 1 d .
C14 C 0.07962(9) 0.25837(7) 0.54426(13) 0.0182(2) Uani 1 1 d .
C18 C 0.43227(9) 0.39346(8) 0.61944(15) 0.0240(3) Uani 1 1 d .
C1 C -0.22826(9) 0.16826(7) 0.59366(13) 0.0195(2) Uani 1 1 d .
C15 C 0.25100(9) 0.31506(7) 0.53155(13) 0.0182(2) Uani 1 1 d .
C4 C -0.31600(10) 0.16570(8) 0.68236(15) 0.0235(3) Uani 1 1 d .
C17 C 0.35606(10) 0.39565(8) 0.70652(14) 0.0236(3) Uani 1 1 d .
H17 H 0.3661 0.4236 0.7964 0.028 Uiso 1 1 calc R
C8 C -0.09609(10) 0.07747(7) 0.33694(14) 0.0211(3) Uani 1 1 d .
C2 C -0.14939(10) 0.22470(8) 0.59853(14) 0.0216(3) Uani 1 1 d .
C16 C 0.26442(10) 0.35697(8) 0.66280(14) 0.0214(3) Uani 1 1 d .
H16 H 0.2114 0.3591 0.7218 0.026 Uiso 1 1 calc R
C3 C -0.08808(9) 0.19799(8) 0.50085(13) 0.0201(2) Uani 1 1 d .
C13 C -0.16771(11) 0.04990(8) 0.22500(15) 0.0281(3) Uani 1 1 d .
H13A H -0.2354 0.0693 0.2140 0.034 Uiso 1 1 calc R
C20 C 0.33010(10) 0.31174(8) 0.44704(15) 0.0238(3) Uani 1 1 d .
H20 H 0.3219 0.2820 0.3591 0.029 Uiso 1 1 calc R
C9 C 0.00398(11) 0.05193(9) 0.35165(16) 0.0288(3) Uani 1 1 d .
H9A H 0.0530 0.0724 0.4268 0.035 Uiso 1 1 calc R
C19 C 0.42055(10) 0.35142(8) 0.49021(16) 0.0270(3) Uani 1 1 d .
H19 H 0.4738 0.3497 0.4316 0.032 Uiso 1 1 calc R
C6 C -0.34319(12) 0.24987(9) 0.72335(18) 0.0342(3) Uani 1 1 d .
H6A H -0.2853 0.2736 0.7853 0.051 Uiso 1 1 calc R
H6B H -0.4021 0.2484 0.7764 0.051 Uiso 1 1 calc R
H6C H -0.3596 0.2815 0.6346 0.051 Uiso 1 1 calc R
C7 C -0.28292(12) 0.11760(10) 0.82187(17) 0.0344(3) Uani 1 1 d .
H7A H -0.2687 0.0630 0.7957 0.052 Uiso 1 1 calc R
H7B H -0.3375 0.1180 0.8831 0.052 Uiso 1 1 calc R
H7C H -0.2215 0.1412 0.8757 0.052 Uiso 1 1 calc R
C10 C 0.03122(13) -0.00417(10) 0.25436(18) 0.0387(4) Uani 1 1 d .
H10A H 0.0995 -0.0222 0.2628 0.046 Uiso 1 1 calc R
C11 C -0.04034(15) -0.03397(10) 0.14535(19) 0.0421(4) Uani 1 1 d .
H11A H -0.0215 -0.0736 0.0814 0.050 Uiso 1 1 calc R
C5 C -0.40894(11) 0.12629(10) 0.59429(18) 0.0364(4) Uani 1 1 d .
H5A H -0.4311 0.1576 0.5066 0.055 Uiso 1 1 calc R
H5B H -0.4642 0.1233 0.6541 0.055 Uiso 1 1 calc R
H5C H -0.3909 0.0729 0.5660 0.055 Uiso 1 1 calc R
C12 C -0.13904(14) -0.00641(9) 0.12918(17) 0.0381(4) Uani 1 1 d .
H12A H -0.1875 -0.0260 0.0524 0.046 Uiso 1 1 calc R
H2A H -0.1409(12) 0.2736(10) 0.6517(17) 0.028(4) Uiso 1 1 d .
H4 H 0.1535(12) 0.2670(10) 0.3847(19) 0.028(4) Uiso 1 1 d .
H3 H 0.0035(13) 0.2257(10) 0.362(2) 0.036(5) Uiso 1 1 d .
O2 O -0.24817(10) -0.05568(7) 0.52329(13) 0.0421(3) Uani 1 1 d .
C21 C -0.28942(15) -0.09778(10) 0.3994(2) 0.0466(4) Uani 1 1 d .
H21A H -0.3173 -0.1480 0.4289 0.070 Uiso 1 1 calc R
H21B H -0.2362 -0.1083 0.3384 0.070 Uiso 1 1 calc R
H21C H -0.3437 -0.0666 0.3439 0.070 Uiso 1 1 calc R
H2B H -0.2455(15) -0.0073(13) 0.503(2) 0.052(6) Uiso 1 1 d .

loop_
_atom_site_aniso_label
_atom_site_aniso_U_11
_atom_site_aniso_U_22
_atom_site_aniso_U_33
_atom_site_aniso_U_23
_atom_site_aniso_U_13
_atom_site_aniso_U_12
Cl 0.02230(16) 0.0353(2) 0.0487(2) -0.00691(16) -0.00041(14) -0.00949(14)
O1 0.0226(4) 0.0353(5) 0.0129(4) -0.0002(4) 0.0036(3) -0.0050(4)
N4 0.0200(5) 0.0294(6) 0.0124(5) -0.0021(4) 0.0033(4) -0.0062(4)
N1 0.0181(5) 0.0240(5) 0.0196(5) -0.0023(4) 0.0061(4) -0.0026(4)
N3 0.0210(5) 0.0370(6) 0.0127(5) -0.0022(5) 0.0045(4) -0.0093(5)
N2 0.0183(5) 0.0240(5) 0.0230(5) -0.0010(4) 0.0073(4) -0.0027(4)
C14 0.0187(6) 0.0203(6) 0.0156(6) 0.0005(4) 0.0028(4) -0.0006(4)
C18 0.0186(6) 0.0220(6) 0.0301(7) 0.0003(5) -0.0013(5) -0.0037(5)
C1 0.0177(6) 0.0229(6) 0.0183(6) 0.0002(5) 0.0033(4) 0.0002(5)
C15 0.0171(5) 0.0198(6) 0.0176(6) 0.0021(4) 0.0015(4) -0.0013(4)
C4 0.0203(6) 0.0263(6) 0.0255(7) -0.0025(5) 0.0084(5) -0.0008(5)
C17 0.0259(6) 0.0224(6) 0.0215(6) -0.0041(5) -0.0002(5) -0.0021(5)
C8 0.0254(6) 0.0198(6) 0.0197(6) 0.0005(5) 0.0088(5) -0.0001(5)
C2 0.0214(6) 0.0248(6) 0.0190(6) -0.0029(5) 0.0044(5) -0.0035(5)
C16 0.0212(6) 0.0239(6) 0.0197(6) -0.0014(5) 0.0049(5) -0.0015(5)
C3 0.0179(6) 0.0252(6) 0.0170(6) -0.0003(5) 0.0014(4) -0.0037(5)
C13 0.0306(7) 0.0267(7) 0.0277(7) -0.0037(6) 0.0060(6) -0.0046(6)
C20 0.0232(6) 0.0284(7) 0.0208(6) -0.0036(5) 0.0060(5) -0.0032(5)
C9 0.0279(7) 0.0333(7) 0.0267(7) 0.0040(6) 0.0087(5) 0.0048(6)
C19 0.0206(6) 0.0313(7) 0.0302(7) -0.0023(6) 0.0083(5) -0.0034(5)
C6 0.0308(7) 0.0322(8) 0.0429(9) -0.0048(6) 0.0166(6) 0.0035(6)
C7 0.0343(8) 0.0408(8) 0.0311(8) 0.0073(6) 0.0158(6) 0.0023(6)
C10 0.0431(9) 0.0366(8) 0.0411(9) 0.0048(7) 0.0222(7) 0.0133(7)
C11 0.0651(12) 0.0277(8) 0.0399(9) -0.0063(7) 0.0303(8) 0.0008(7)
C5 0.0215(7) 0.0502(10) 0.0396(9) -0.0094(7) 0.0118(6) -0.0093(6)
C12 0.0547(10) 0.0315(8) 0.0298(8) -0.0092(6) 0.0117(7) -0.0108(7)
O2 0.0608(8) 0.0323(6) 0.0337(6) 0.0043(5) 0.0085(5) -0.0114(6)
C21 0.0551(11) 0.0315(8) 0.0488(10) 0.0083(7) -0.0084(8) -0.0093(8)

loop_
_atom_type_symbol
_atom_type_description
_atom_type_scat_dispersion_real
_atom_type_scat_dispersion_imag
_atom_type_scat_source
C C 0.0033 0.0016 'International Tables Vol C Tables 4.2.6.8 and 6.1.1.4'
H H 0.0000 0.0000 'International Tables Vol C Tables 4.2.6.8 and 6.1.1.4'
N N 0.0061 0.0033 'International Tables Vol C Tables 4.2.6.8 and 6.1.1.4'
O O 0.0106 0.0060 'International Tables Vol C Tables 4.2.6.8 and 6.1.1.4'
Cl Cl 0.1484 0.1585 'International Tables Vol C Tables 4.2.6.8 and 6.1.1.4'

loop_
_geom_angle_atom_site_label_1
_geom_angle_atom_site_label_2
_geom_angle_atom_site_label_3
_geom_angle
C14 N4 C15 127.78(11)
C14 N4 H4 116.9(11)
C15 N4 H4 115.3(11)
C3 N1 N2 110.96(10)
C3 N1 C8 130.66(10)
N2 N1 C8 118.38(10)
C14 N3 C3 123.30(11)
C14 N3 H3 118.2(12)
C3 N3 H3 117.9(12)
C1 N2 N1 105.49(10)
O1 C14 N4 124.55(11)
O1 C14 N3 122.78(11)
N4 C14 N3 112.67(11)
C17 C18 C19 121.05(12)
C17 C18 Cl 119.03(10)
C19 C18 Cl 119.92(11)
N2 C1 C2 110.97(11)
N2 C1 C4 120.40(11)
C2 C1 C4 128.60(11)
C20 C15 C16 119.51(11)
C20 C15 N4 116.62(11)
C16 C15 N4 123.79(11)
C1 C4 C6 109.48(11)
C1 C4 C5 110.30(11)
C6 C4 C5 109.60(12)
C1 C4 C7 108.52(11)
C6 C4 C7 109.50(12)
C5 C4 C7 109.41(12)
C18 C17 C16 120.05(12)
C18 C17 H17 120.0
C16 C17 H17 120.0
C9 C8 C13 121.23(13)
C9 C8 N1 120.27(12)
C13 C8 N1 118.39(12)
C3 C2 C1 105.15(11)
C3 C2 H2A 125.6(9)
C1 C2 H2A 129.1(9)
C17 C16 C15 119.53(12)
C17 C16 H16 120.2
C15 C16 H16 120.2
N1 C3 C2 107.42(11)
N1 C3 N3 120.30(11)
C2 C3 N3 132.19(12)
C8 C13 C12 119.13(14)
C8 C13 H13A 120.4
C12 C13 H13A 120.4
C19 C20 C15 120.59(12)
C19 C20 H20 119.7
C15 C20 H20 119.7
C8 C9 C10 118.72(14)
C8 C9 H9A 120.6
C10 C9 H9A 120.6
C18 C19 C20 119.23(12)
C18 C19 H19 120.4
C20 C19 H19 120.4
C4 C6 H6A 109.5
C4 C6 H6B 109.5
H6A C6 H6B 109.5
C4 C6 H6C 109.5
H6A C6 H6C 109.5
H6B C6 H6C 109.5
C4 C7 H7A 109.5
C4 C7 H7B 109.5
H7A C7 H7B 109.5
C4 C7 H7C 109.5
H7A C7 H7C 109.5
H7B C7 H7C 109.5
C11 C10 C9 120.49(15)
C11 C10 H10A 119.8
C9 C10 H10A 119.8
C12 C11 C10 120.24(14)
C12 C11 H11A 119.9
C10 C11 H11A 119.9
C4 C5 H5A 109.5
C4 C5 H5B 109.5
H5A C5 H5B 109.5
C4 C5 H5C 109.5
H5A C5 H5C 109.5
H5B C5 H5C 109.5
C11 C12 C13 120.12(15)
C11 C12 H12A 119.9
C13 C12 H12A 119.9
C21 O2 H2B 109.4(14)
O2 C21 H21A 109.5
O2 C21 H21B 109.5
H21A C21 H21B 109.5
O2 C21 H21C 109.5
H21A C21 H21C 109.5
H21B C21 H21C 109.5

loop_
_geom_bond_atom_site_label_1
_geom_bond_atom_site_label_2
_geom_bond_distance
Cl C18 1.7432(13)
O1 C14 1.2327(15)
N4 C14 1.3586(16)
N4 C15 1.4129(15)
N4 H4 0.834(17)
N1 C3 1.3608(16)
N1 N2 1.3715(14)
N1 C8 1.4282(16)
N3 C14 1.3706(16)
N3 C3 1.3951(16)
N3 H3 0.856(18)
N2 C1 1.3323(16)
C18 C17 1.3791(19)
C18 C19 1.3821(19)
C1 C2 1.4137(17)
C1 C4 1.5165(17)
C15 C20 1.3953(18)
C15 C16 1.3969(17)
C4 C6 1.529(2)
C4 C5 1.5353(19)
C4 C7 1.539(2)
C17 C16 1.3925(18)
C17 H17 0.9500
C8 C9 1.3870(19)
C8 C13 1.3877(19)
C2 C3 1.3744(18)
C2 H2A 0.961(16)
C16 H16 0.9500
C13 C12 1.390(2)
C13 H13A 0.9500
C20 C19 1.3865(18)
C20 H20 0.9500
C9 C10 1.390(2)
C9 H9A 0.9500
C19 H19 0.9500
C6 H6A 0.9800
C6 H6B 0.9800
C6 H6C 0.9800
C7 H7A 0.9800
C7 H7B 0.9800
C7 H7C 0.9800
C10 C11 1.383(3)
C10 H10A 0.9500
C11 C12 1.381(3)
C11 H11A 0.9500
C5 H5A 0.9800
C5 H5B 0.9800
C5 H5C 0.9800
C12 H12A 0.9500
O2 C21 1.396(2)
O2 H2B 0.84(2)
C21 H21A 0.9800
C21 H21B 0.9800
C21 H21C 0.9800

loop_
_geom_torsion_atom_site_label_1
_geom_torsion_atom_site_label_2
_geom_torsion_atom_site_label_3
_geom_torsion_atom_site_label_4
_geom_torsion
C3 N1 N2 C1 -1.21(14)
C8 N1 N2 C1 179.56(11)
C15 N4 C14 O1 -5.5(2)
C15 N4 C14 N3 174.40(12)
C3 N3 C14 O1 -7.1(2)
C3 N3 C14 N4 173.00(12)
N1 N2 C1 C2 1.02(14)
N1 N2 C1 C4 -177.39(11)
C14 N4 C15 C20 164.57(13)
C14 N4 C15 C16 -18.8(2)
N2 C1 C4 C6 -152.98(12)
C2 C1 C4 C6 28.92(19)
N2 C1 C4 C5 -32.29(17)
C2 C1 C4 C5 149.60(14)
N2 C1 C4 C7 87.55(15)
C2 C1 C4 C7 -90.55(16)
C19 C18 C17 C16 -1.8(2)
Cl C18 C17 C16 177.17(10)
C3 N1 C8 C9 49.28(19)
N2 N1 C8 C9 -131.66(13)
C3 N1 C8 C13 -134.47(14)
N2 N1 C8 C13 44.58(17)
N2 C1 C2 C3 -0.48(15)
C4 C1 C2 C3 177.77(12)
C18 C17 C16 C15 1.00(19)
C20 C15 C16 C17 0.79(19)
N4 C15 C16 C17 -175.73(12)
N2 N1 C3 C2 0.93(14)
C8 N1 C3 C2 -179.96(12)
N2 N1 C3 N3 -175.97(11)
C8 N1 C3 N3 3.1(2)
C1 C2 C3 N1 -0.28(14)
C1 C2 C3 N3 176.11(13)
C14 N3 C3 N1 -134.55(13)
C14 N3 C3 C2 49.4(2)
C9 C8 C13 C12 2.3(2)
N1 C8 C13 C12 -173.93(12)
C16 C15 C20 C19 -1.8(2)
N4 C15 C20 C19 174.96(12)
C13 C8 C9 C10 -2.0(2)
N1 C8 C9 C10 174.12(13)
C17 C18 C19 C20 0.8(2)
Cl C18 C19 C20 -178.17(11)
C15 C20 C19 C18 1.0(2)
C8 C9 C10 C11 -0.2(2)
C9 C10 C11 C12 2.1(2)
C10 C11 C12 C13 -1.8(2)
C8 C13 C12 C11 -0.3(2)
